data_7240897
loop_
_publ_author_name
'Wei, Xiao-Qin'
'Shao, Dong'
'Xue, Cai-Long'
'Qu, Xingyu'
'Chai, Jie'
'Li, Jianqing'
'Du, Yi-En'
'chen, yongqiang'

_publ_section_title
;
 Field-induced slow magnetic relaxation in two interpenetrated cobalt(II)
 metal-organic framework isomers
;
_journal_name_full CrystEngComm
_journal_paper_doi 10.1039/D0CE00979B
_journal_year 2020
_chemical_formula_sum 'C16 H10 Co N4 O4'
_chemical_formula_weight 381.21
_space_group_crystal_system monoclinic
_space_group_IT_number 14
_space_group_name_Hall '-P 2yn'
_space_group_name_H-M_alt 'P 1 21/n 1'
_atom_sites_solution_hydrogens mixed
_audit_creation_method SHELXL-2014/7
_audit_update_record
;
2020-07-05 deposited with the CCDC.	2020-07-20 downloaded from the CCDC.
;
_cell_angle_alpha 90
_cell_angle_beta 113.85
_cell_angle_gamma 90
_cell_formula_units_Z 4
_cell_length_a 7.679(4)
_cell_length_b 24.128(11)
_cell_length_c 9.496(4)
_cell_measurement_reflns_used 3076
_cell_measurement_temperature 150(2)
_cell_measurement_theta_max 27.89
_cell_measurement_theta_min 2.49
_cell_volume 1609.2(13)
_computing_structure_refinement 'SHELXL-2014/7 (Sheldrick, 2014)'
_computing_structure_solution 'SHELXT 2014/5 (Sheldrick, 2014)'
_diffrn_ambient_temperature 150(2)
_diffrn_measured_fraction_theta_full 0.735
_diffrn_measured_fraction_theta_max 0.772
_diffrn_measurement_device_type 'bruker D8 VENTURE PHOTONII'
_diffrn_radiation_type MoK\a
_diffrn_radiation_wavelength 0.71073
_diffrn_reflns_av_R_equivalents 0.0864
_diffrn_reflns_av_unetI/netI 0.1303
_diffrn_reflns_Laue_measured_fraction_full 0.735
_diffrn_reflns_Laue_measured_fraction_max 0.772
_diffrn_reflns_limit_h_max 9
_diffrn_reflns_limit_h_min -8
_diffrn_reflns_limit_k_max 30
_diffrn_reflns_limit_k_min -26
_diffrn_reflns_limit_l_max 10
_diffrn_reflns_limit_l_min -12
_diffrn_reflns_number 6340
_diffrn_reflns_point_group_measured_fraction_full 0.735
_diffrn_reflns_point_group_measured_fraction_max 0.772
_diffrn_reflns_theta_full 25.242
_diffrn_reflns_theta_max 27.112
_diffrn_reflns_theta_min 2.492
_exptl_absorpt_coefficient_mu 1.096
_exptl_crystal_colour blue
_exptl_crystal_density_diffrn 1.574
_exptl_crystal_description block
_exptl_crystal_F_000 772
_exptl_crystal_size_max 0.180
_exptl_crystal_size_mid 0.080
_exptl_crystal_size_min 0.050
_refine_diff_density_max 1.229
_refine_diff_density_min -0.478
_refine_diff_density_rms 0.105
_refine_ls_extinction_method none
_refine_ls_goodness_of_fit_ref 0.964
_refine_ls_hydrogen_treatment constr
_refine_ls_matrix_type full
_refine_ls_number_parameters 226
_refine_ls_number_reflns 2742
_refine_ls_number_restraints 0
_refine_ls_restrained_S_all 0.964
_refine_ls_R_factor_all 0.1155
_refine_ls_R_factor_gt 0.0710
_refine_ls_shift/su_max 0.001
_refine_ls_shift/su_mean 0.000
_refine_ls_structure_factor_coef Fsqd
_refine_ls_weighting_details 'w=1/[\s^2^(Fo^2^)+(0.0869P)^2^] where P=(Fo^2^+2Fc^2^)/3'
_refine_ls_weighting_scheme calc
_refine_ls_wR_factor_gt 0.1618
_refine_ls_wR_factor_ref 0.1783
_reflns_Friedel_coverage 0.000
_reflns_number_gt 1729
_reflns_number_total 2742
_reflns_threshold_expression 'I > 2\s(I)'
_cod_data_source_file d0ce00979b2.cif
_cod_data_source_block 1
_cod_original_sg_symbol_H-M 'P 21/n'
_cod_database_code 7240897
_shelx_shelxl_version_number 2014/7
_shelx_space_group_comment
;
The symmetry employed for this shelxl refinement is uniquely defined
by the following loop, which should always be used as a source of
symmetry information in preference to the above space-group names.
They are only intended as comments.
;
_shelx_estimated_absorpt_t_min 0.827
_shelx_estimated_absorpt_t_max 0.947

loop_
_space_group_symop_operation_xyz
'x, y, z'
'-x+1/2, y+1/2, -z+1/2'
'-x, -y, -z'
'x-1/2, -y-1/2, z-1/2'

loop_
_atom_site_label
_atom_site_type_symbol
_atom_site_fract_x
_atom_site_fract_y
_atom_site_fract_z
_atom_site_U_iso_or_equiv
_atom_site_adp_type
_atom_site_occupancy
_atom_site_site_symmetry_order
_atom_site_calc_flag
_atom_site_refinement_flags_posn
_atom_site_refinement_flags_adp
_atom_site_refinement_flags_occupancy
_atom_site_disorder_assembly
_atom_site_disorder_group
Co1 Co 0.12926(11) 0.60882(3) 0.31747(9) 0.0211(2) Uani 1 1 d . . . . .
O1 O 0.3774(5) 0.59584(15) 0.4905(4) 0.0252(9) Uani 1 1 d . . . . .
N2 N 0.8177(7) 0.46971(18) 1.0790(6) 0.0245(11) Uani 1 1 d . . . . .
H1N2 H 0.7817 0.4322 1.0463 0.029 Uiso 1 1 d R U . . .
C1 C 0.3722(8) 0.5562(2) 0.5800(6) 0.0251(13) Uani 1 1 d . . . . .
O2 O 0.1668(6) 0.67548(16) 0.2155(5) 0.0307(10) Uani 1 1 d . . . . .
N1 N 0.9689(7) 0.54827(17) 1.1786(5) 0.0206(10) Uani 1 1 d . . . . .
H1N4 H 0.1112 0.8849 -0.0148 0.025 Uiso 1 1 d R U . . .
C2 C 0.5345(8) 0.5563(2) 0.7384(7) 0.0233(12) Uani 1 1 d . . . . .
O3 O 0.2453(6) 0.52166(16) 0.5436(5) 0.0359(11) Uani 1 1 d . . . . .
N4 N 0.2031(7) 0.86656(19) -0.0270(6) 0.0248(11) Uani 1 1 d . . . . .
C3 C 0.6322(8) 0.6061(2) 0.8006(7) 0.0248(12) Uani 1 1 d . . . . .
H3 H 0.5963 0.6390 0.7407 0.030 Uiso 1 1 calc R U . . .
O4 O 0.3219(7) 0.62078(17) 0.1185(6) 0.0383(12) Uani 1 1 d . . . . .
N3 N 0.4450(7) 0.86268(19) -0.0993(6) 0.0258(11) Uani 1 1 d . . . . .
C4 C 0.7787(8) 0.6086(2) 0.9465(6) 0.0257(13) Uani 1 1 d . . . . .
H4 H 0.8424 0.6424 0.9876 0.031 Uiso 1 1 calc R U . . .
C5 C 0.8285(8) 0.5592(2) 1.0300(7) 0.0215(12) Uani 1 1 d . . . . .
C6 C 0.7313(8) 0.5099(2) 0.9683(7) 0.0220(12) Uani 1 1 d . . . . .
C7 C 0.5840(8) 0.5071(2) 0.8218(7) 0.0213(12) Uani 1 1 d . . . . .
H7 H 0.5206 0.4732 0.7809 0.026 Uiso 1 1 calc R U . . .
C8 C 0.9540(8) 0.4946(2) 1.1984(7) 0.0249(12) Uani 1 1 d . . . . .
H8 H 1.0330 0.4755 1.2892 0.030 Uiso 1 1 calc R U . . .
C9 C 0.2667(9) 0.6673(2) 0.1384(7) 0.0297(14) Uani 1 1 d . . . . .
C10 C 0.3179(9) 0.7175(2) 0.0710(7) 0.0297(14) Uani 1 1 d . . . . .
C11 C 0.2164(9) 0.7668(2) 0.0615(7) 0.0283(13) Uani 1 1 d . . . . .
H11 H 0.1161 0.7690 0.0956 0.034 Uiso 1 1 calc R U . . .
C12 C 0.2714(8) 0.8119(2) -0.0003(7) 0.0264(13) Uani 1 1 d . . . . .
C13 C 0.4213(9) 0.8103(2) -0.0453(7) 0.0262(13) Uani 1 1 d . . . . .
C14 C 0.5258(9) 0.7606(2) -0.0335(8) 0.0359(15) Uani 1 1 d . . . . .
H14 H 0.6289 0.7587 -0.0644 0.043 Uiso 1 1 calc R U . . .
C15 C 0.4684(10) 0.7155(2) 0.0255(8) 0.0361(16) Uani 1 1 d . . . . .
H15 H 0.5346 0.6814 0.0354 0.043 Uiso 1 1 calc R U . . .
C16 C 0.3113(9) 0.8938(2) -0.0843(7) 0.0247(12) Uani 1 1 d . . . . .
H16 H 0.2940 0.9319 -0.1117 0.030 Uiso 1 1 calc R U . . .

loop_
_atom_site_aniso_label
_atom_site_aniso_U_11
_atom_site_aniso_U_22
_atom_site_aniso_U_33
_atom_site_aniso_U_23
_atom_site_aniso_U_13
_atom_site_aniso_U_12
Co1 0.0287(4) 0.0156(4) 0.0210(4) 0.0000(3) 0.0120(3) -0.0002(3)
O1 0.027(2) 0.027(2) 0.021(2) 0.0037(16) 0.0077(16) -0.0023(15)
N2 0.032(3) 0.017(2) 0.023(3) -0.0003(18) 0.010(2) -0.0003(19)
C1 0.030(3) 0.027(3) 0.019(3) -0.001(2) 0.010(2) -0.003(2)
O2 0.044(3) 0.020(2) 0.036(3) 0.0062(17) 0.024(2) 0.0024(18)
N1 0.034(3) 0.016(2) 0.018(2) -0.0030(18) 0.0172(19) 0.0001(19)
C2 0.027(3) 0.017(3) 0.027(3) 0.001(2) 0.011(2) -0.001(2)
O3 0.042(3) 0.025(2) 0.032(3) 0.0031(18) 0.006(2) -0.0143(19)
N4 0.032(3) 0.015(2) 0.030(3) 0.0058(19) 0.016(2) 0.0062(19)
C3 0.028(3) 0.018(3) 0.029(3) 0.001(2) 0.013(2) 0.003(2)
O4 0.055(3) 0.015(2) 0.048(3) 0.0016(18) 0.024(2) 0.0034(18)
N3 0.035(3) 0.014(2) 0.033(3) 0.0017(19) 0.018(2) 0.0019(19)
C4 0.035(3) 0.015(3) 0.022(3) -0.001(2) 0.005(2) -0.001(2)
C5 0.027(3) 0.017(3) 0.024(3) 0.000(2) 0.014(2) 0.000(2)
C6 0.028(3) 0.015(3) 0.028(3) 0.003(2) 0.016(2) 0.003(2)
C7 0.029(3) 0.017(3) 0.024(3) -0.001(2) 0.016(2) -0.002(2)
C8 0.030(3) 0.025(3) 0.023(3) -0.002(2) 0.014(2) 0.004(2)
C9 0.034(3) 0.025(3) 0.028(3) 0.004(2) 0.010(3) 0.001(3)
C10 0.042(4) 0.015(3) 0.039(4) 0.003(2) 0.023(3) 0.002(2)
C11 0.037(3) 0.020(3) 0.031(3) 0.004(2) 0.017(3) 0.001(2)
C12 0.036(3) 0.016(3) 0.027(3) 0.003(2) 0.012(3) 0.006(2)
C13 0.034(3) 0.015(3) 0.031(3) 0.004(2) 0.015(3) 0.002(2)
C14 0.043(4) 0.021(3) 0.058(5) 0.013(3) 0.035(3) 0.009(3)
C15 0.049(4) 0.015(3) 0.058(5) 0.006(3) 0.035(3) 0.009(3)
C16 0.038(3) 0.013(3) 0.027(3) 0.002(2) 0.018(2) 0.005(2)

loop_
_atom_type_symbol
_atom_type_description
_atom_type_scat_dispersion_real
_atom_type_scat_dispersion_imag
_atom_type_scat_source
C C 0.0033 0.0016 'International Tables Vol C Tables 4.2.6.8 and 6.1.1.4'
H H 0.0000 0.0000 'International Tables Vol C Tables 4.2.6.8 and 6.1.1.4'
N N 0.0061 0.0033 'International Tables Vol C Tables 4.2.6.8 and 6.1.1.4'
O O 0.0106 0.0060 'International Tables Vol C Tables 4.2.6.8 and 6.1.1.4'
Co Co 0.3494 0.9721 'International Tables Vol C Tables 4.2.6.8 and 6.1.1.4'

loop_
_geom_angle_atom_site_label_1
_geom_angle_atom_site_label_2
_geom_angle_atom_site_label_3
_geom_angle
_geom_angle_site_symmetry_1
_geom_angle_site_symmetry_3
_geom_angle_publ_flag
O2 Co1 O1 104.87(17) . . ?
O2 Co1 N3 100.48(19) . 4_576 ?
O1 Co1 N3 108.93(19) . 4_576 ?
O2 Co1 N1 116.36(19) . 1_454 ?
O1 Co1 N1 123.88(17) . 1_454 ?
N3 Co1 N1 99.5(2) 4_576 1_454 ?
C1 O1 Co1 112.9(4) . . ?
C8 N2 C6 107.4(5) . . ?
C8 N2 H1N2 136.3 . . ?
C6 N2 H1N2 115.3 . . ?
O3 C1 O1 123.6(5) . . ?
O3 C1 C2 121.5(5) . . ?
O1 C1 C2 114.9(5) . . ?
C9 O2 Co1 113.6(4) . . ?
C8 N1 C5 104.5(4) . . ?
C8 N1 Co1 133.0(4) . 1_656 ?
C5 N1 Co1 122.4(3) . 1_656 ?
C7 C2 C3 120.7(5) . . ?
C7 C2 C1 119.3(5) . . ?
C3 C2 C1 120.0(5) . . ?
C16 N4 C12 106.7(5) . . ?
C16 N4 H1N4 118.2 . . ?
C12 N4 H1N4 135.1 . . ?
C4 C3 C2 122.2(5) . . ?
C4 C3 H3 118.9 . . ?
C2 C3 H3 118.9 . . ?
C16 N3 C13 104.4(5) . . ?
C16 N3 Co1 123.4(4) . 4_675 ?
C13 N3 Co1 132.1(4) . 4_675 ?
C3 C4 C5 117.1(5) . . ?
C3 C4 H4 121.5 . . ?
C5 C4 H4 121.5 . . ?
C4 C5 C6 120.6(5) . . ?
C4 C5 N1 130.5(5) . . ?
C6 C5 N1 108.8(4) . . ?
N2 C6 C7 131.9(5) . . ?
N2 C6 C5 105.4(5) . . ?
C7 C6 C5 122.7(5) . . ?
C2 C7 C6 116.7(5) . . ?
C2 C7 H7 121.6 . . ?
C6 C7 H7 121.6 . . ?
N1 C8 N2 113.8(5) . . ?
N1 C8 H8 123.1 . . ?
N2 C8 H8 123.1 . . ?
O4 C9 O2 123.5(6) . . ?
O4 C9 C10 120.1(6) . . ?
O2 C9 C10 116.4(6) . . ?
C15 C10 C11 121.3(6) . . ?
C15 C10 C9 120.0(6) . . ?
C11 C10 C9 118.6(6) . . ?
C12 C11 C10 115.9(6) . . ?
C12 C11 H11 122.0 . . ?
C10 C11 H11 122.0 . . ?
C11 C12 C13 123.1(6) . . ?
C11 C12 N4 131.4(6) . . ?
C13 C12 N4 105.5(5) . . ?
C12 C13 N3 109.6(5) . . ?
C12 C13 C14 121.0(5) . . ?
N3 C13 C14 129.4(6) . . ?
C15 C14 C13 115.8(6) . . ?
C15 C14 H14 122.1 . . ?
C13 C14 H14 122.1 . . ?
C14 C15 C10 122.8(6) . . ?
C14 C15 H15 118.6 . . ?
C10 C15 H15 118.6 . . ?
N3 C16 N4 113.7(5) . . ?
N3 C16 H16 123.1 . . ?
N4 C16 H16 123.1 . . ?

loop_
_geom_bond_atom_site_label_1
_geom_bond_atom_site_label_2
_geom_bond_distance
_geom_bond_site_symmetry_2
_geom_bond_publ_flag
Co1 O2 1.958(4) . ?
Co1 O1 1.974(4) . ?
Co1 N3 2.001(5) 4_576 ?
Co1 N1 2.019(4) 1_454 ?
O1 C1 1.290(7) . ?
N2 C8 1.335(7) . ?
N2 C6 1.387(7) . ?
N2 H1N2 0.9600 . ?
C1 O3 1.221(7) . ?
C1 C2 1.517(8) . ?
O2 C9 1.272(8) . ?
N1 C8 1.320(7) . ?
N1 C5 1.411(7) . ?
N1 Co1 2.019(4) 1_656 ?
C2 C7 1.392(7) . ?
C2 C3 1.413(7) . ?
N4 C16 1.334(8) . ?
N4 C12 1.405(7) . ?
N4 H1N4 0.8793 . ?
C3 C4 1.388(7) . ?
C3 H3 0.9500 . ?
O4 C9 1.241(7) . ?
N3 C16 1.325(8) . ?
N3 C13 1.404(7) . ?
N3 Co1 2.001(5) 4_675 ?
C4 C5 1.397(7) . ?
C4 H4 0.9500 . ?
C5 C6 1.400(7) . ?
C6 C7 1.396(8) . ?
C7 H7 0.9500 . ?
C8 H8 0.9500 . ?
C9 C10 1.495(8) . ?
C10 C15 1.389(9) . ?
C10 C11 1.405(8) . ?
C11 C12 1.380(8) . ?
C11 H11 0.9500 . ?
C12 C13 1.380(9) . ?
C13 C14 1.421(8) . ?
C14 C15 1.377(8) . ?
C14 H14 0.9500 . ?
C15 H15 0.9500 . ?
C16 H16 0.9500 . ?
